data_7047454
loop_
_publ_author_name
'Zouzou, Amina'
'Beghidja, Adel'
'Long, J\'er\^ome'
'Beghidja, Chahrazed'
'G\'andara, Felipe'
'Guari, Yannick'
'Larionova, Joulia'

_publ_section_title
;
 Synthesis, structure and magnetic investigations of dinuclear lanthanide
 complexes based on 2-ethoxycinnamate.
;
_journal_issue 38
_journal_name_full 'Dalton transactions (Cambridge, England : 2003)'
_journal_page_first 13647
_journal_page_last 13656
_journal_paper_doi 10.1039/c8dt03020k
_journal_volume 47
_journal_year 2018
_chemical_formula_moiety 'C35.35 H40.3 Gd N0.35 O11 S0.65'
_chemical_formula_sum 'C35.35 H40.3 Gd N0.35 O11 S0.65'
_chemical_formula_weight 824.17
_space_group_crystal_system triclinic
_space_group_IT_number 2
_space_group_name_Hall '-P 1'
_space_group_name_H-M_alt 'P -1'
_symmetry_space_group_name_Hall '-P 1'
_symmetry_space_group_name_H-M 'P -1'
_atom_sites_solution_hydrogens mixed
_audit_creation_date 2018-06-16
_audit_creation_method
;
Olex2 1.2
(compiled May 18 2018 14:05:52 for OlexSys, GUI svn.r5506)
;
_audit_update_record
;
2018-06-21 deposited with the CCDC.
2018-09-05 downloaded from the CCDC.
;
_cell_angle_alpha 110.47(3)
_cell_angle_beta 103.78(2)
_cell_angle_gamma 95.51(3)
_cell_formula_units_Z 2
_cell_length_a 8.544(7)
_cell_length_b 14.813(14)
_cell_length_c 16.466(16)
_cell_measurement_reflns_used 7518
_cell_measurement_temperature 250.1
_cell_measurement_theta_max 65.278
_cell_measurement_theta_min 3.020
_cell_volume 1859(3)
_computing_cell_refinement 'SAINT v8.37A (Bruker, 2015)'
_computing_data_reduction 'SAINT v8.37A (Bruker, 2015)'
_computing_molecular_graphics 'Olex2 (Dolomanov et al., 2009)'
_computing_publication_material 'Olex2 (Dolomanov et al., 2009)'
_computing_structure_refinement 'ShelXL (Sheldrick, 2015)'
_computing_structure_solution 'SHELXT 2014/5 (Sheldrick, 2014)'
_diffrn_ambient_temperature 250.1
_diffrn_detector_area_resol_mean 8
_diffrn_measured_fraction_theta_full 0.983
_diffrn_measured_fraction_theta_max 0.983
_diffrn_measurement_device_type 'Bruker APEX-II CCD'
_diffrn_measurement_method '\w and \f scans'
_diffrn_radiation_monochromator graphite
_diffrn_radiation_type CuK\a
_diffrn_radiation_wavelength 1.54184
_diffrn_reflns_av_R_equivalents 0.0853
_diffrn_reflns_av_unetI/netI 0.0855
_diffrn_reflns_Laue_measured_fraction_full 0.983
_diffrn_reflns_Laue_measured_fraction_max 0.983
_diffrn_reflns_limit_h_max 9
_diffrn_reflns_limit_h_min -9
_diffrn_reflns_limit_k_max 17
_diffrn_reflns_limit_k_min -17
_diffrn_reflns_limit_l_max 18
_diffrn_reflns_limit_l_min -19
_diffrn_reflns_number 20718
_diffrn_reflns_point_group_measured_fraction_full 0.983
_diffrn_reflns_point_group_measured_fraction_max 0.983
_diffrn_reflns_theta_full 63.690
_diffrn_reflns_theta_max 63.690
_diffrn_reflns_theta_min 2.995
_diffrn_source 'sealed tube'
_exptl_absorpt_coefficient_mu 12.354
_exptl_absorpt_correction_T_max 0.6603
_exptl_absorpt_correction_T_min 0.3971
_exptl_absorpt_correction_type multi-scan
_exptl_absorpt_process_details
;
SADABS-2016/2 (Bruker,2016) was used for absorption correction.
wR2(int) was 0.1172 before and 0.0765 after correction.
The Ratio of minimum to maximum transmission is 0.6014.
The \l/2 correction factor is Not present.
;
_exptl_crystal_colour colourless
_exptl_crystal_colour_primary colourless
_exptl_crystal_density_diffrn 1.472
_exptl_crystal_description block
_exptl_crystal_F_000 834
_exptl_crystal_preparation 'Magnetic properties'
_exptl_crystal_size_max 0.15
_exptl_crystal_size_mid 0.12
_exptl_crystal_size_min 0.1
_refine_diff_density_max 1.093
_refine_diff_density_min -0.792
_refine_diff_density_rms 0.130
_refine_ls_extinction_method none
_refine_ls_goodness_of_fit_ref 0.994
_refine_ls_hydrogen_treatment constr
_refine_ls_matrix_type full
_refine_ls_number_parameters 467
_refine_ls_number_reflns 6008
_refine_ls_number_restraints 12
_refine_ls_restrained_S_all 0.994
_refine_ls_R_factor_all 0.0631
_refine_ls_R_factor_gt 0.0491
_refine_ls_shift/su_max 0.001
_refine_ls_shift/su_mean 0.000
_refine_ls_structure_factor_coef Fsqd
_refine_ls_weighting_details 'w=1/[\s^2^(Fo^2^)+(0.0807P)^2^] where P=(Fo^2^+2Fc^2^)/3'
_refine_ls_weighting_scheme calc
_refine_ls_wR_factor_gt 0.1272
_refine_ls_wR_factor_ref 0.1379
_reflns_Friedel_coverage 0.000
_reflns_number_gt 4920
_reflns_number_total 6008
_reflns_threshold_expression 'I > 2\s(I)'
_cod_data_source_file c8dt03020k2.cif
_cod_data_source_block EM44
_cod_depositor_comments 'Adding full bibliography for 7047449--7047454.cif.'
_cod_original_formula_sum 'C35.35 H40.30 Gd N0.35 O11 S0.65'
_cod_database_code 7047454
_shelx_shelxl_version_number 2017/1
_shelx_space_group_comment
;
The symmetry employed for this shelxl refinement is uniquely defined
by the following loop, which should always be used as a source of
symmetry information in preference to the above space-group names.
They are only intended as comments.
;
_shelx_estimated_absorpt_t_max 0.371
_shelx_estimated_absorpt_t_min 0.259
_olex2_refinement_description
;
1. Fixed Uiso
 At 1.2 times of:
  All C(H) groups, All C(H,H) groups
 At 1.5 times of:
  All C(H,H,H) groups, All O(H,H) groups
2. Uiso/Uaniso restraints and constraints
Uanis(C37) \\sim Ueq: with sigma of 0.01 and sigma for terminal atoms of 0.02
Uanis(C12) \\sim Ueq: with sigma of 0.01 and sigma for terminal atoms of 0.02
3. Others
 Fixed Sof: S1(0.65) N1(0.35) C36(0.35) H36(0.35) H35A(0.65) H35B(0.65)
 H35C(0.65) C37(0.35) H37A(0.35) H37B(0.35) H37C(0.35) C34(0.65) H34A(0.65)
 H34B(0.65) H34C(0.65)
4.a Rotating group:
 O1W(H1WA,H1WB)
4.b Secondary CH2 refined with riding coordinates:
 C10(H10A,H10B), C21(H21A,H21B), C32(H32A,H32B)
4.c Aromatic/amide H refined with riding coordinates:
 C2(H2), C3(H3), C5(H5), C6(H6), C7(H7), C8(H8), C13(H13), C14(H14), C16(H16),
 C17(H17), C18(H18), C19(H19), C24(H24), C25(H25), C27(H27), C28(H28), C29(H29),
  C30(H30), C36(H36)
4.d Idealised Me refined as rotating group:
 C11(H11A,H11B,H11C), C22(H22A,H22B,H22C), C33(H33A,H33B,H33C), C35(H35A,H35B,
 H35C), C37(H37A,H37B,H37C), C34(H34A,H34B,H34C)
;
_olex2_submission_original_sample_id EM44
_olex2_submission_special_instructions 'No special instructions were received'

loop_
_space_group_symop_operation_xyz
'x, y, z'
'-x, -y, -z'

loop_
_atom_site_label
_atom_site_type_symbol
_atom_site_fract_x
_atom_site_fract_y
_atom_site_fract_z
_atom_site_U_iso_or_equiv
_atom_site_adp_type
_atom_site_occupancy
_atom_site_site_symmetry_order
_atom_site_calc_flag
_atom_site_refinement_flags_posn
_atom_site_refinement_flags_adp
_atom_site_refinement_flags_occupancy
_atom_site_disorder_assembly
_atom_site_disorder_group
Gd1 Gd 0.63195(4) 0.90903(3) 0.42245(3) 0.02343(14) Uani 1 1 d . . . . .
S1 S 0.9323(5) 0.7639(3) 0.4646(2) 0.0480(8) Uani 0.65 1 d . . P A 1
O1 O 0.6698(6) 0.7931(4) 0.2794(3) 0.0410(13) Uani 1 1 d . . . . .
O1W O 0.8245(6) 1.0496(4) 0.5381(3) 0.0371(12) Uani 1 1 d . . . . .
H1WA H 0.903029 1.032827 0.574617 0.056 Uiso 1 1 d GR . . . .
H1WB H 0.776621 1.086789 0.577714 0.056 Uiso 1 1 d GR . . . .
O2 O 0.8591(6) 0.9282(3) 0.3613(3) 0.0320(11) Uani 1 1 d . . . . .
O3 O 0.7752(7) 0.5824(4) -0.0131(4) 0.0482(14) Uani 1 1 d . . . . .
O4 O 0.4991(6) 0.7439(4) 0.4028(4) 0.0423(13) Uani 1 1 d . . . . .
O5 O 0.3385(5) 0.8340(3) 0.3553(3) 0.0307(10) Uani 1 1 d . . . . .
O6 O 0.2834(8) 0.4076(4) 0.3319(5) 0.0639(18) Uani 1 1 d . . . . .
O7 O 0.4712(6) 1.0101(4) 0.6846(4) 0.0394(12) Uani 1 1 d . . . . .
O8 O 0.5242(6) 0.9489(3) 0.5545(3) 0.0306(11) Uani 1 1 d . . . . .
O9 O 0.7895(7) 0.8773(4) 0.9038(4) 0.0525(15) Uani 1 1 d . . . . .
O10 O 0.8393(6) 0.8420(4) 0.4976(4) 0.0407(12) Uani 1 1 d . . . . .
N1 N 0.993(3) 0.7291(18) 0.5189(15) 0.053(6) Uani 0.35 1 d . . P A 2
C1 C 0.8056(8) 0.8454(5) 0.2934(5) 0.0314(16) Uani 1 1 d . . . . .
C2 C 0.9148(9) 0.8163(5) 0.2325(5) 0.0333(16) Uani 1 1 d . . . . .
H2 H 1.015209 0.859278 0.248110 0.040 Uiso 1 1 calc R . . . .
C3 C 0.8797(9) 0.7346(5) 0.1587(5) 0.0319(16) Uani 1 1 d . . . . .
H3 H 0.778592 0.691709 0.141837 0.038 Uiso 1 1 calc R . . . .
C4 C 0.9919(9) 0.7072(5) 0.1010(5) 0.0319(16) Uani 1 1 d . . . . .
C5 C 1.1550(10) 0.7580(7) 0.1314(5) 0.0431(19) Uani 1 1 d . . . . .
H5 H 1.194347 0.807890 0.189692 0.052 Uiso 1 1 calc R . . . .
C6 C 1.2591(12) 0.7368(8) 0.0780(7) 0.059(2) Uani 1 1 d . . . . .
H6 H 1.367867 0.772178 0.099130 0.070 Uiso 1 1 calc R . . . .
C7 C 1.1999(13) 0.6616(7) -0.0082(6) 0.059(3) Uani 1 1 d . . . . .
H7 H 1.270028 0.645919 -0.045113 0.070 Uiso 1 1 calc R . . . .
C8 C 1.0407(11) 0.6103(7) -0.0396(6) 0.048(2) Uani 1 1 d . . . . .
H8 H 1.002341 0.560990 -0.098252 0.058 Uiso 1 1 calc R . . . .
C9 C 0.9363(10) 0.6305(6) 0.0140(5) 0.0388(18) Uani 1 1 d . . . . .
C10 C 0.7122(12) 0.5074(7) -0.1044(6) 0.058(2) Uani 1 1 d . . . . .
H10A H 0.779849 0.456914 -0.112516 0.069 Uiso 1 1 calc R . . . .
H10B H 0.715608 0.536831 -0.148941 0.069 Uiso 1 1 calc R . . . .
C11 C 0.5382(12) 0.4622(7) -0.1178(7) 0.070(3) Uani 1 1 d . . . . .
H11A H 0.496307 0.409115 -0.177072 0.105 Uiso 1 1 calc GR . . . .
H11B H 0.470659 0.511708 -0.113767 0.105 Uiso 1 1 calc GR . . . .
H11C H 0.535272 0.436568 -0.071361 0.105 Uiso 1 1 calc GR . . . .
C12 C 0.3590(8) 0.7528(5) 0.3641(4) 0.0272(15) Uani 1 1 d . U . . .
C13 C 0.2133(9) 0.6724(5) 0.3284(5) 0.0339(16) Uani 1 1 d . . . . .
H13 H 0.110479 0.682282 0.300447 0.041 Uiso 1 1 calc R . . . .
C14 C 0.2259(9) 0.5854(5) 0.3353(5) 0.0356(17) Uani 1 1 d . . . . .
H14 H 0.330260 0.577187 0.363001 0.043 Uiso 1 1 calc R . . . .
C15 C 0.0859(10) 0.5014(6) 0.3022(5) 0.0399(18) Uani 1 1 d . . . . .
C16 C -0.0783(10) 0.5063(6) 0.2730(5) 0.0419(19) Uani 1 1 d . . . . .
H16 H -0.103921 0.566427 0.272271 0.050 Uiso 1 1 calc R . . . .
C17 C -0.2047(11) 0.4280(7) 0.2450(6) 0.051(2) Uani 1 1 d . . . . .
H17 H -0.314699 0.434810 0.228282 0.062 Uiso 1 1 calc R . . . .
C18 C -0.1656(12) 0.3364(7) 0.2421(6) 0.056(2) Uani 1 1 d . . . . .
H18 H -0.250649 0.281614 0.222548 0.067 Uiso 1 1 calc R . . . .
C19 C -0.0025(11) 0.3264(6) 0.2677(6) 0.052(2) Uani 1 1 d . . . . .
H19 H 0.022919 0.264766 0.262823 0.062 Uiso 1 1 calc R . . . .
C20 C 0.1233(11) 0.4101(6) 0.3010(6) 0.0437(19) Uani 1 1 d . . . . .
C21 C 0.3335(14) 0.3169(7) 0.3262(9) 0.074(3) Uani 1 1 d . . . . .
H21A H 0.319544 0.275415 0.262754 0.089 Uiso 1 1 calc R . . . .
H21B H 0.265404 0.281751 0.350128 0.089 Uiso 1 1 calc R . . . .
C22 C 0.5118(16) 0.3381(12) 0.3805(12) 0.121(6) Uani 1 1 d . . . . .
H22A H 0.578873 0.371309 0.355391 0.181 Uiso 1 1 calc GR . . . .
H22B H 0.546088 0.276850 0.377854 0.181 Uiso 1 1 calc GR . . . .
H22C H 0.525009 0.379791 0.442993 0.181 Uiso 1 1 calc GR . . . .
C23 C 0.5606(8) 0.9649(5) 0.6390(5) 0.0293(15) Uani 1 1 d . . . . .
C24 C 0.7106(10) 0.9385(5) 0.6817(5) 0.0384(18) Uani 1 1 d . . . . .
H24 H 0.777454 0.911655 0.645338 0.046 Uiso 1 1 calc R . . . .
C25 C 0.7594(10) 0.9497(5) 0.7690(5) 0.0383(17) Uani 1 1 d . . . . .
H25 H 0.685938 0.968439 0.803344 0.046 Uiso 1 1 calc R . . . .
C26 C 0.9212(10) 0.9348(6) 0.8155(5) 0.0420(18) Uani 1 1 d . . . . .
C27 C 1.0621(11) 0.9541(6) 0.7912(6) 0.054(2) Uani 1 1 d . . . . .
H27 H 1.054579 0.973953 0.742266 0.065 Uiso 1 1 calc R . . . .
C28 C 1.2138(14) 0.9444(8) 0.8379(8) 0.072(3) Uani 1 1 d . . . . .
H28 H 1.307257 0.957762 0.820169 0.086 Uiso 1 1 calc R . . . .
C29 C 1.2291(13) 0.9157(8) 0.9091(8) 0.069(3) Uani 1 1 d . . . . .
H29 H 1.332934 0.911595 0.941583 0.082 Uiso 1 1 calc R . . . .
C30 C 1.0870(13) 0.8922(7) 0.9340(7) 0.063(3) Uani 1 1 d . . . . .
H30 H 1.095613 0.870951 0.982112 0.075 Uiso 1 1 calc R . . . .
C31 C 0.9335(12) 0.9010(6) 0.8861(6) 0.049(2) Uani 1 1 d . . . . .
C32 C 0.7940(12) 0.8286(7) 0.9657(6) 0.058(2) Uani 1 1 d . . . . .
H32A H 0.856465 0.874087 1.027208 0.069 Uiso 1 1 calc R . . . .
H32B H 0.848505 0.772491 0.948503 0.069 Uiso 1 1 calc R . . . .
C33 C 0.6233(17) 0.7942(10) 0.9633(10) 0.099(4) Uani 1 1 d . . . . .
H33A H 0.557725 0.757282 0.900987 0.148 Uiso 1 1 calc GR . . . .
H33B H 0.576213 0.850480 0.989910 0.148 Uiso 1 1 calc GR . . . .
H33C H 0.624370 0.752471 0.997464 0.148 Uiso 1 1 calc GR . . . .
C36 C 0.856(4) 0.7546(19) 0.4858(19) 0.054(8) Uani 0.35 1 d . . P A 2
H36 H 0.763806 0.704140 0.450637 0.065 Uiso 0.35 1 calc R . P A 2
C35 C 1.1276(13) 0.7937(9) 0.5641(8) 0.073(3) Uani 1 1 d . . . . .
H35A H 1.187831 0.859161 0.579197 0.110 Uiso 0.65 1 calc GR . P A 1
H35B H 1.196295 0.746156 0.546902 0.110 Uiso 0.65 1 calc GR . P A 1
H35C H 1.096902 0.790887 0.616355 0.110 Uiso 0.65 1 calc GR . P A 1
C37 C 1.006(3) 0.6279(19) 0.5076(18) 0.055(6) Uani 0.35 1 d . U P A 2
H37A H 1.090807 0.609037 0.478778 0.082 Uiso 0.35 1 calc GR . P A 2
H37B H 0.901553 0.584323 0.470121 0.082 Uiso 0.35 1 calc GR . P A 2
H37C H 1.033864 0.623303 0.566501 0.082 Uiso 0.35 1 calc GR . P A 2
C34 C 0.825(2) 0.6559(10) 0.4676(13) 0.077(5) Uani 0.65 1 d . . P A 1
H34A H 0.813241 0.669938 0.527678 0.115 Uiso 0.65 1 calc GR . P A 1
H34B H 0.886930 0.603714 0.453167 0.115 Uiso 0.65 1 calc GR . P A 1
H34C H 0.717395 0.635340 0.423550 0.115 Uiso 0.65 1 calc GR . P A 1

loop_
_atom_site_aniso_label
_atom_site_aniso_U_11
_atom_site_aniso_U_22
_atom_site_aniso_U_33
_atom_site_aniso_U_23
_atom_site_aniso_U_13
_atom_site_aniso_U_12
Gd1 0.0191(2) 0.0252(2) 0.0239(2) 0.00662(15) 0.00665(13) 0.00538(13)
S1 0.062(2) 0.053(2) 0.043(2) 0.0244(17) 0.0238(17) 0.0330(17)
O1 0.035(3) 0.037(3) 0.038(3) -0.002(2) 0.014(2) 0.000(2)
O1W 0.035(3) 0.032(3) 0.040(3) 0.004(2) 0.017(2) 0.010(2)
O2 0.034(3) 0.032(3) 0.025(3) 0.004(2) 0.011(2) 0.007(2)
O3 0.055(4) 0.047(3) 0.031(3) 0.003(3) 0.008(3) 0.017(3)
O4 0.039(3) 0.035(3) 0.054(3) 0.021(3) 0.009(3) 0.006(2)
O5 0.032(3) 0.021(2) 0.033(3) 0.005(2) 0.007(2) 0.0044(19)
O6 0.057(4) 0.038(3) 0.093(5) 0.030(3) 0.008(4) 0.011(3)
O7 0.045(3) 0.042(3) 0.043(3) 0.019(3) 0.025(3) 0.023(2)
O8 0.037(3) 0.029(3) 0.031(3) 0.016(2) 0.013(2) 0.005(2)
O9 0.056(4) 0.058(4) 0.047(3) 0.031(3) 0.003(3) 0.018(3)
O10 0.038(3) 0.041(3) 0.046(3) 0.017(3) 0.011(2) 0.019(2)
N1 0.069(15) 0.080(16) 0.055(13) 0.048(13) 0.044(12) 0.062(14)
C1 0.028(4) 0.042(4) 0.026(4) 0.013(3) 0.008(3) 0.018(3)
C2 0.037(4) 0.030(4) 0.030(4) 0.004(3) 0.015(3) 0.009(3)
C3 0.037(4) 0.037(4) 0.024(4) 0.012(3) 0.011(3) 0.015(3)
C4 0.042(4) 0.033(4) 0.025(4) 0.013(3) 0.014(3) 0.016(3)
C5 0.049(5) 0.061(6) 0.033(4) 0.024(4) 0.022(4) 0.026(4)
C6 0.065(6) 0.069(7) 0.062(6) 0.032(5) 0.040(5) 0.023(5)
C7 0.080(7) 0.071(7) 0.045(5) 0.024(5) 0.041(5) 0.040(5)
C8 0.065(6) 0.053(5) 0.030(4) 0.011(4) 0.022(4) 0.028(4)
C9 0.052(5) 0.040(4) 0.031(4) 0.016(3) 0.012(4) 0.027(4)
C10 0.071(6) 0.049(6) 0.032(5) 0.000(4) 0.001(4) 0.016(5)
C11 0.068(7) 0.057(6) 0.055(6) -0.003(5) -0.001(5) 0.021(5)
C12 0.038(4) 0.016(3) 0.025(3) 0.001(3) 0.013(3) 0.010(3)
C13 0.034(4) 0.026(4) 0.039(4) 0.013(3) 0.007(3) 0.003(3)
C14 0.034(4) 0.032(4) 0.036(4) 0.010(3) 0.007(3) 0.004(3)
C15 0.057(5) 0.031(4) 0.029(4) 0.010(3) 0.013(4) -0.002(3)
C16 0.048(5) 0.036(4) 0.035(4) 0.010(3) 0.010(4) -0.003(3)
C17 0.042(5) 0.053(6) 0.055(5) 0.023(4) 0.009(4) -0.004(4)
C18 0.060(6) 0.041(5) 0.056(5) 0.013(4) 0.011(4) -0.012(4)
C19 0.065(6) 0.028(4) 0.053(5) 0.012(4) 0.013(4) -0.002(4)
C20 0.058(5) 0.032(4) 0.043(5) 0.016(4) 0.016(4) 0.008(4)
C21 0.085(8) 0.045(6) 0.106(9) 0.039(6) 0.031(7) 0.025(5)
C22 0.075(9) 0.124(13) 0.198(18) 0.095(13) 0.041(10) 0.051(9)
C23 0.025(3) 0.028(4) 0.037(4) 0.021(3) 0.003(3) 0.003(3)
C24 0.045(4) 0.031(4) 0.046(5) 0.022(4) 0.011(4) 0.019(3)
C25 0.049(5) 0.034(4) 0.039(4) 0.022(4) 0.012(4) 0.011(3)
C26 0.048(5) 0.034(4) 0.038(4) 0.012(3) 0.002(4) 0.014(3)
C27 0.060(6) 0.040(5) 0.057(6) 0.016(4) 0.009(4) 0.021(4)
C28 0.070(7) 0.059(7) 0.081(8) 0.021(6) 0.015(6) 0.025(5)
C29 0.054(6) 0.068(7) 0.077(7) 0.027(6) -0.001(5) 0.034(5)
C30 0.073(7) 0.057(6) 0.055(6) 0.020(5) 0.003(5) 0.039(5)
C31 0.073(6) 0.028(4) 0.038(4) 0.011(4) 0.001(4) 0.017(4)
C32 0.077(7) 0.058(6) 0.048(5) 0.035(5) 0.010(5) 0.019(5)
C33 0.107(10) 0.108(10) 0.112(11) 0.081(9) 0.027(8) 0.021(8)
C36 0.09(2) 0.035(15) 0.052(17) 0.014(12) 0.051(17) 0.011(14)
C35 0.053(6) 0.109(10) 0.087(8) 0.066(8) 0.021(6) 0.039(6)
C37 0.070(14) 0.053(13) 0.055(13) 0.019(10) 0.034(11) 0.045(11)
C34 0.119(15) 0.031(8) 0.086(12) 0.014(8) 0.050(11) 0.023(9)

loop_
_atom_type_symbol
_atom_type_description
_atom_type_scat_dispersion_real
_atom_type_scat_dispersion_imag
_atom_type_scat_source
C C 0.0181 0.0091 'International Tables Vol C Tables 4.2.6.8 and 6.1.1.4'
H H 0.0000 0.0000 'International Tables Vol C Tables 4.2.6.8 and 6.1.1.4'
Gd Gd -8.8380 11.9157 'International Tables Vol C Tables 4.2.6.8 and 6.1.1.4'
N N 0.0311 0.0180 'International Tables Vol C Tables 4.2.6.8 and 6.1.1.4'
O O 0.0492 0.0322 'International Tables Vol C Tables 4.2.6.8 and 6.1.1.4'
S S 0.3331 0.5567 'International Tables Vol C Tables 4.2.6.8 and 6.1.1.4'

loop_
_geom_angle_atom_site_label_1
_geom_angle_atom_site_label_2
_geom_angle_atom_site_label_3
_geom_angle
_geom_angle_site_symmetry_1
_geom_angle_site_symmetry_3
O1 Gd1 O7 78.98(19) . 2_676
O1 Gd1 O8 129.12(17) . 2_676
O1 Gd1 C23 102.8(2) . 2_676
O1W Gd1 O1 128.00(16) . .
O1W Gd1 O2 75.14(17) . .
O1W Gd1 O4 138.76(19) . .
O1W Gd1 O5 143.86(16) . .
O1W Gd1 O7 97.18(19) . 2_676
O1W Gd1 O8 74.94(17) . .
O1W Gd1 O8 74.71(17) . 2_676
O1W Gd1 O10 75.16(19) . .
O1W Gd1 C23 90.6(2) . 2_676
O2 Gd1 O1 53.34(16) . .
O2 Gd1 O4 120.39(17) . .
O2 Gd1 O5 134.34(16) . .
O2 Gd1 O7 76.62(17) . 2_676
O2 Gd1 O8 148.96(16) . .
O2 Gd1 O8 113.93(16) . 2_676
O2 Gd1 C23 99.17(18) . 2_676
O4 Gd1 O1 74.37(18) . .
O4 Gd1 O7 122.82(18) . 2_676
O4 Gd1 O8 121.13(17) . 2_676
O4 Gd1 C23 120.39(19) . 2_676
O5 Gd1 O1 86.05(16) . .
O5 Gd1 O4 53.08(16) . .
O5 Gd1 O7 75.71(17) . 2_676
O5 Gd1 O8 76.43(16) . .
O5 Gd1 O8 73.50(16) . 2_676
O5 Gd1 C23 67.31(18) . 2_676
O7 Gd1 O8 51.22(15) 2_676 2_676
O7 Gd1 C23 26.04(18) 2_676 2_676
O8 Gd1 O1 153.10(17) . .
O8 Gd1 O4 78.78(17) . .
O8 Gd1 O7 115.25(16) . 2_676
O8 Gd1 O8 65.17(17) . 2_676
O8 Gd1 C23 89.22(19) . 2_676
O8 Gd1 C23 26.31(18) 2_676 2_676
O10 Gd1 O1 85.15(19) . .
O10 Gd1 O2 75.88(18) . .
O10 Gd1 O4 72.99(19) . .
O10 Gd1 O5 125.71(17) . .
O10 Gd1 O7 152.49(17) . 2_676
O10 Gd1 O8 88.67(18) . .
O10 Gd1 O8 144.23(17) . 2_676
O10 Gd1 C23 165.70(19) . 2_676
O10 S1 C35 104.8(5) . .
O10 S1 C34 105.4(6) . .
C34 S1 C35 100.2(8) . .
C1 O1 Gd1 91.4(4) . .
C1 O2 Gd1 94.0(4) . .
C9 O3 C10 117.4(6) . .
C12 O4 Gd1 93.3(4) . .
C12 O5 Gd1 93.5(4) . .
C20 O6 C21 120.6(7) . .
C23 O7 Gd1 94.2(4) . 2_676
Gd1 O8 Gd1 114.83(17) . 2_676
C23 O8 Gd1 144.1(4) . .
C23 O8 Gd1 91.1(4) . 2_676
C31 O9 C32 117.7(7) . .
S1 O10 Gd1 133.5(3) . .
C36 O10 Gd1 132.6(16) . .
C36 N1 C37 124(3) . .
C35 N1 C36 121(2) . .
C35 N1 C37 115.2(19) . .
O1 C1 O2 121.0(6) . .
O1 C1 C2 122.8(7) . .
O2 C1 C2 116.1(6) . .
C3 C2 C1 124.9(7) . .
C2 C3 C4 123.5(7) . .
C5 C4 C3 120.6(7) . .
C5 C4 C9 118.3(7) . .
C9 C4 C3 121.1(7) . .
C6 C5 C4 121.7(8) . .
C5 C6 C7 118.7(9) . .
C8 C7 C6 120.8(8) . .
C7 C8 C9 120.7(8) . .
O3 C9 C4 116.4(6) . .
O3 C9 C8 123.9(7) . .
C8 C9 C4 119.7(8) . .
O3 C10 C11 108.3(8) . .
O4 C12 O5 120.0(6) . .
O4 C12 C13 122.2(6) . .
O5 C12 C13 117.8(6) . .
C14 C13 C12 120.9(7) . .
C13 C14 C15 124.4(7) . .
C16 C15 C14 124.7(7) . .
C16 C15 C20 117.9(7) . .
C20 C15 C14 117.4(8) . .
C17 C16 C15 123.2(8) . .
C16 C17 C18 118.3(9) . .
C19 C18 C17 120.9(8) . .
C18 C19 C20 119.0(8) . .
O6 C20 C15 116.8(7) . .
O6 C20 C19 122.6(8) . .
C19 C20 C15 120.5(8) . .
O6 C21 C22 109.0(9) . .
O7 C23 O8 118.4(6) . .
O7 C23 C24 122.0(7) . .
O8 C23 C24 119.5(7) . .
C25 C24 C23 124.8(7) . .
C24 C25 C26 124.9(8) . .
C27 C26 C25 121.6(7) . .
C27 C26 C31 118.7(8) . .
C31 C26 C25 119.7(8) . .
C28 C27 C26 121.1(9) . .
C29 C28 C27 121.0(11) . .
C28 C29 C30 119.5(9) . .
C31 C30 C29 119.4(9) . .
O9 C31 C26 116.5(8) . .
O9 C31 C30 123.3(8) . .
C30 C31 C26 120.2(9) . .
O9 C32 C33 109.1(8) . .
O10 C36 N1 125(3) . .

loop_
_geom_bond_atom_site_label_1
_geom_bond_atom_site_label_2
_geom_bond_distance
_geom_bond_site_symmetry_2
Gd1 O1 2.498(5) .
Gd1 O1W 2.397(5) .
Gd1 O2 2.426(5) .
Gd1 O4 2.473(5) .
Gd1 O5 2.455(5) .
Gd1 O7 2.501(5) 2_676
Gd1 O8 2.467(5) .
Gd1 O8 2.563(5) 2_676
Gd1 O10 2.410(5) .
Gd1 C23 2.887(7) 2_676
S1 O10 1.486(6) .
S1 C35 1.927(11) .
S1 C34 1.788(16) .
O1 C1 1.255(9) .
O2 C1 1.285(8) .
O3 C9 1.377(10) .
O3 C10 1.454(9) .
O4 C12 1.258(9) .
O5 C12 1.285(8) .
O6 C20 1.350(11) .
O6 C21 1.428(11) .
O7 C23 1.270(9) .
O8 C23 1.280(8) .
O9 C31 1.372(11) .
O9 C32 1.435(9) .
O10 C36 1.27(3) .
N1 C36 1.31(4) .
N1 C35 1.30(3) .
N1 C37 1.46(3) .
C1 C2 1.511(9) .
C2 C3 1.326(10) .
C3 C4 1.492(9) .
C4 C5 1.400(11) .
C4 C9 1.416(10) .
C5 C6 1.377(11) .
C6 C7 1.399(13) .
C7 C8 1.374(13) .
C8 C9 1.380(11) .
C10 C11 1.502(14) .
C12 C13 1.480(9) .
C13 C14 1.346(10) .
C14 C15 1.484(10) .
C15 C16 1.389(12) .
C15 C20 1.413(11) .
C16 C17 1.369(11) .
C17 C18 1.414(13) .
C18 C19 1.394(13) .
C19 C20 1.407(11) .
C21 C22 1.511(17) .
C23 C24 1.467(10) .
C24 C25 1.341(11) .
C25 C26 1.490(11) .
C26 C27 1.391(12) .
C26 C31 1.404(11) .
C27 C28 1.390(14) .
C28 C29 1.363(15) .
C29 C30 1.421(16) .
C30 C31 1.404(12) .
C32 C33 1.485(15) .
